data_4517488
loop_
_publ_author_name
'Zhang, Zhi-Hui'
'Lan, Jian-Hui'
'Yuan, Li-Yong'
'Sheng, Pan-Pan'
'He, Ming-Yang'
'Zheng, Li-Rong'
'Chen, Qun'
'Chai, Zhi-Fang'
'Gibson, John K.'
'Shi, Wei-Qun'

_publ_section_title
;
 Rational Construction of Porous Metal-Organic Frameworks for Uranium(VI)
 Extraction: The Strong Periodic Tendency with a Metal Node.
;
_journal_name_full 'ACS applied materials &amp; interfaces'
_journal_paper_doi 10.1021/acsami.0c02121
_journal_year 2020
_chemical_formula_sum 'C52 H51 N2 O32 Sm3'
_chemical_formula_weight 1667.00
_space_group_crystal_system triclinic
_space_group_IT_number 2
_space_group_name_Hall '-P 1'
_space_group_name_H-M_alt 'P -1'
_atom_sites_solution_hydrogens mixed
_audit_creation_method SHELXL-2014/6
_cell_angle_alpha 65.094(2)
_cell_angle_beta 69.132(2)
_cell_angle_gamma 87.878(2)
_cell_formula_units_Z 1
_cell_length_a 11.6448(6)
_cell_length_b 12.2417(6)
_cell_length_c 13.6216(7)
_cell_measurement_reflns_used 9912
_cell_measurement_temperature 295(2)
_cell_measurement_theta_max 27.503
_cell_measurement_theta_min 3.042
_cell_volume 1630.98(15)
_computing_cell_refinement 'Bruker SMART'
_computing_data_collection 'Bruker SMART'
_computing_data_reduction 'Bruker SAINT'
_computing_molecular_graphics 'Bruker SHELXTL'
_computing_publication_material 'Bruker SHELXTL'
_computing_structure_refinement 'SHELXL-2014/6 (Sheldrick, 2014)'
_computing_structure_solution 'Bruker SHELXTL'
_diffrn_ambient_temperature 295(2)
_diffrn_measured_fraction_theta_full 0.999
_diffrn_measured_fraction_theta_max 0.995
_diffrn_measurement_device_type 'CCD area detector'
_diffrn_measurement_method 'phi and omega scans'
_diffrn_radiation_type MoK\a
_diffrn_radiation_wavelength 0.71073
_diffrn_reflns_av_R_equivalents 0.0681
_diffrn_reflns_av_unetI/netI 0.0525
_diffrn_reflns_Laue_measured_fraction_full 0.999
_diffrn_reflns_Laue_measured_fraction_max 0.995
_diffrn_reflns_limit_h_max 15
_diffrn_reflns_limit_h_min -15
_diffrn_reflns_limit_k_max 15
_diffrn_reflns_limit_k_min -15
_diffrn_reflns_limit_l_max 17
_diffrn_reflns_limit_l_min -17
_diffrn_reflns_number 42053
_diffrn_reflns_point_group_measured_fraction_full 0.999
_diffrn_reflns_point_group_measured_fraction_max 0.995
_diffrn_reflns_theta_full 25.242
_diffrn_reflns_theta_max 27.646
_diffrn_reflns_theta_min 2.979
_exptl_absorpt_coefficient_mu 2.753
_exptl_absorpt_correction_T_max 0.668
_exptl_absorpt_correction_T_min 0.583
_exptl_absorpt_correction_type multi-scan
_exptl_absorpt_process_details SADABS
_exptl_crystal_colour colorless
_exptl_crystal_density_diffrn 1.697
_exptl_crystal_description block
_exptl_crystal_F_000 819
_exptl_crystal_size_max 0.220
_exptl_crystal_size_mid 0.180
_exptl_crystal_size_min 0.160
_refine_diff_density_max 1.314
_refine_diff_density_min -1.014
_refine_diff_density_rms 0.178
_refine_ls_extinction_method none
_refine_ls_goodness_of_fit_ref 1.108
_refine_ls_hydrogen_treatment constr
_refine_ls_matrix_type full
_refine_ls_number_parameters 374
_refine_ls_number_reflns 7565
_refine_ls_number_restraints 2
_refine_ls_restrained_S_all 1.108
_refine_ls_R_factor_all 0.0637
_refine_ls_R_factor_gt 0.0408
_refine_ls_shift/su_max 0.000
_refine_ls_shift/su_mean 0.000
_refine_ls_structure_factor_coef Fsqd
_refine_ls_weighting_details 'w=1/[\s^2^(Fo^2^)+(0.0700P)^2^+1.0000P] where P=(Fo^2^+2Fc^2^)/3'
_refine_ls_weighting_scheme calc
_refine_ls_wR_factor_gt 0.1132
_refine_ls_wR_factor_ref 0.1221
_reflns_Friedel_coverage 0.000
_reflns_number_gt 5841
_reflns_number_total 7565
_reflns_threshold_expression 'I > 2\s(I)'
_cod_data_source_file am0c02121_si_002.cif
_cod_data_source_block Sm-MOF
_cod_database_code 4517488
_shelx_space_group_comment
; 
The symmetry employed for this shelxl refinement is uniquely defined 
by the following loop, which should always be used as a source of 
symmetry information in preference to the above space-group names. 
They are only intended as comments. 
;
_shelx_estimated_absorpt_t_min 0.583
_shelx_estimated_absorpt_t_max 0.667
_shelxl_version_number 2014/6

loop_
_space_group_symop_operation_xyz
'x, y, z'
'-x, -y, -z'

loop_
_atom_site_label
_atom_site_type_symbol
_atom_site_fract_x
_atom_site_fract_y
_atom_site_fract_z
_atom_site_U_iso_or_equiv
_atom_site_adp_type
_atom_site_occupancy
_atom_site_site_symmetry_order
_atom_site_calc_flag
_atom_site_refinement_flags_posn
_atom_site_refinement_flags_adp
_atom_site_refinement_flags_occupancy
_atom_site_disorder_assembly
_atom_site_disorder_group
Sm1 Sm 1.0000 1.0000 0.0000 0.01175(10) Uani 1 2 d S . P . .
Sm2 Sm 0.07163(3) 0.16995(2) 0.17361(2) 0.01375(10) Uani 1 1 d . . . . .
O1 O 0.7859(4) 0.9535(4) 0.0755(5) 0.0391(13) Uani 1 1 d . . . . .
O2 O 0.7926(4) 0.8105(4) 0.0168(4) 0.0297(10) Uani 1 1 d . . . . .
O3 O 0.4196(4) 1.1286(4) 0.1919(5) 0.0320(11) Uani 1 1 d . . . . .
H3 H 0.3875 1.1909 0.1846 0.048 Uiso 0.5 1 calc R U P . .
O4 O 0.2382(4) 1.0544(4) 0.2087(4) 0.0260(10) Uani 1 1 d . . . . .
O5 O 0.3622(5) 0.3292(4) 0.1875(5) 0.0443(15) Uani 1 1 d . . . . .
O6 O 0.2382(4) 0.3232(4) 0.0998(5) 0.0329(11) Uani 1 1 d . . . . .
O7 O 0.0245(4) 0.6681(4) -0.0552(4) 0.0275(10) Uani 1 1 d . . . . .
O8 O 0.0656(4) 0.8416(3) -0.0569(4) 0.0187(8) Uani 1 1 d . . . . .
O9 O 0.0261(4) -0.0309(3) 0.1899(4) 0.0262(10) Uani 1 1 d . . . . .
O10 O -0.0321(5) -0.1889(4) 0.1770(4) 0.0384(12) Uani 1 1 d . . . . .
O11 O -0.0619(5) -0.1292(4) 0.6281(4) 0.0309(11) Uani 1 1 d . . . . .
O12 O -0.0002(5) -0.3010(4) 0.7222(4) 0.0357(12) Uani 1 1 d . . . . .
O13 O -0.1459(5) 0.0991(6) 0.3031(5) 0.0520(15) Uani 1 1 d . . . . .
H13A H -0.1629 0.0832 0.3724 0.078 Uiso 1 1 d R U . . .
H13B H -0.1906 0.0684 0.2840 0.078 Uiso 1 1 d R U . . .
O15 O 0.7673(14) 0.0045(14) 0.5315(14) 0.210(6) Uiso 1 1 d . . . . .
H15A H 0.7234 0.0580 0.5160 0.315 Uiso 1 1 d R U . . .
H15B H 0.7635 -0.0548 0.5188 0.315 Uiso 1 1 d R U . . .
C1 C 0.7341(5) 0.8747(5) 0.0636(5) 0.0209(12) Uani 1 1 d . . . . .
C2 C 0.5941(5) 0.8632(5) 0.1054(5) 0.0172(11) Uani 1 1 d . . . . .
C3 C 0.5362(5) 0.9474(5) 0.1414(5) 0.0199(12) Uani 1 1 d . . . . .
H3A H 0.5813 1.0017 0.1499 0.024 Uiso 1 1 calc R U . . .
C4 C 0.4093(5) 0.9510(5) 0.1651(5) 0.0181(12) Uani 1 1 d . . . . .
C5 C 0.3420(5) 0.8667(5) 0.1569(5) 0.0184(12) Uani 1 1 d . . . . .
H5 H 0.2568 0.8667 0.1770 0.022 Uiso 1 1 calc R U . . .
C6 C 0.3995(5) 0.7813(5) 0.1188(5) 0.0170(11) Uani 1 1 d . . . . .
C7 C 0.5272(5) 0.7801(5) 0.0939(5) 0.0167(11) Uani 1 1 d . . . . .
H7 H 0.5674 0.7237 0.0696 0.020 Uiso 1 1 calc R U . . .
C8 C 0.3467(6) 1.0500(5) 0.1925(5) 0.0193(12) Uani 1 1 d . . . . .
C9 C 0.3274(5) 0.7013(5) 0.0993(5) 0.0184(12) Uani 1 1 d . . . . .
C10 C 0.3440(5) 0.5796(5) 0.1261(6) 0.0217(13) Uani 1 1 d . . . . .
H10 H 0.4030 0.5465 0.1577 0.026 Uiso 1 1 calc R U . . .
C11 C 0.2741(5) 0.5075(5) 0.1064(6) 0.0217(13) Uani 1 1 d . . . . .
C12 C 0.1862(5) 0.5569(5) 0.0582(6) 0.0215(13) Uani 1 1 d . . . . .
H12 H 0.1384 0.5081 0.0461 0.026 Uiso 1 1 calc R U . . .
C13 C 0.1691(5) 0.6769(5) 0.0282(5) 0.0176(11) Uani 1 1 d . . . . .
C14 C 0.2404(5) 0.7490(5) 0.0488(5) 0.0177(12) Uani 1 1 d . . . . .
H14 H 0.2295 0.8302 0.0283 0.021 Uiso 1 1 calc R U . . .
C15 C 0.2923(6) 0.3776(5) 0.1324(6) 0.0251(14) Uani 1 1 d . . . . .
C16 C 0.0793(5) 0.7306(5) -0.0287(5) 0.0165(11) Uani 1 1 d . . . . .
C17 C -0.0035(5) -0.1444(5) 0.2333(5) 0.0161(11) Uani 1 1 d . . . . .
C18 C -0.0044(6) -0.2273(5) 0.3518(5) 0.0196(12) Uani 1 1 d . . . . .
C19 C -0.0086(6) -0.1853(5) 0.4331(5) 0.0229(13) Uani 1 1 d . . . . .
H19 H -0.0077 -0.1029 0.4144 0.027 Uiso 1 1 calc R U . . .
C20 C -0.0141(6) -0.2691(5) 0.5434(5) 0.0227(13) Uani 1 1 d . . . . .
C21 C -0.0096(7) -0.3908(5) 0.5680(5) 0.0299(15) Uani 1 1 d . . . . .
H21 H -0.0108 -0.4451 0.6410 0.036 Uiso 1 1 calc R U . . .
C22 C -0.0034(7) -0.4350(5) 0.4868(5) 0.0264(14) Uani 1 1 d . . . . .
C23 C -0.0008(6) -0.3504(5) 0.3792(5) 0.0258(14) Uani 1 1 d . . . . .
H23 H 0.0035 -0.3765 0.3232 0.031 Uiso 1 1 calc R U . . .
C24 C -0.0253(6) -0.2293(5) 0.6356(5) 0.0239(13) Uani 1 1 d . . . . .
O19 O 0.658(3) 0.669(3) 0.519(3) 0.429(16) Uiso 1 1 d . . . . .
H19A H 0.6903 0.6218 0.4919 0.644 Uiso 1 1 d R U . . .
H19B H 0.6990 0.7283 0.5092 0.644 Uiso 1 1 d R U . . .
O20 O 0.684(4) 0.947(4) 0.365(4) 0.66(3) Uiso 1 1 d . . . . .
H20A H 0.6614 0.9376 0.4326 0.988 Uiso 1 1 d R U . . .
H20B H 0.6466 0.9859 0.3227 0.988 Uiso 1 1 d R U . . .
C26 C 0.819(2) 0.524(2) 0.210(2) 0.184(8) Uiso 1 1 d D . . . .
H26A H 0.7857 0.5780 0.1551 0.276 Uiso 1 1 d R U . . .
H26B H 0.9076 0.5317 0.1724 0.276 Uiso 1 1 d R U . . .
H26C H 0.7999 0.5448 0.2743 0.276 Uiso 1 1 d R U . . .
N1 N 0.766(3) 0.398(2) 0.254(3) 0.315(13) Uiso 1 1 d D . . . .
H1A H 0.7216 0.3708 0.3300 0.378 Uiso 1 1 d R U . . .
H1B H 0.8277 0.3539 0.2460 0.378 Uiso 1 1 d R U . . .
C25 C 0.686(8) 0.378(8) 0.198(8) 0.98(9) Uiso 1 1 d D . . . .
H25A H 0.7032 0.3054 0.1880 1.473 Uiso 1 1 d R U . . .
H25B H 0.7012 0.4454 0.1228 1.473 Uiso 1 1 d R U . . .
H25C H 0.6001 0.3687 0.2472 1.473 Uiso 1 1 d R U . . .

loop_
_atom_site_aniso_label
_atom_site_aniso_U_11
_atom_site_aniso_U_22
_atom_site_aniso_U_33
_atom_site_aniso_U_23
_atom_site_aniso_U_13
_atom_site_aniso_U_12
Sm1 0.0149(2) 0.01033(19) 0.0111(2) -0.00423(16) -0.00673(16) 0.00350(15)
Sm2 0.02017(16) 0.01151(15) 0.01659(17) -0.00939(12) -0.01091(12) 0.00515(11)
O1 0.021(2) 0.028(3) 0.074(4) -0.024(3) -0.023(3) 0.001(2)
O2 0.021(2) 0.038(3) 0.022(2) -0.012(2) -0.0023(19) 0.011(2)
O3 0.037(3) 0.021(2) 0.056(3) -0.025(2) -0.028(2) 0.013(2)
O4 0.025(2) 0.023(2) 0.040(3) -0.019(2) -0.018(2) 0.0125(18)
O5 0.065(4) 0.024(2) 0.086(4) -0.034(3) -0.063(3) 0.028(2)
O6 0.042(3) 0.018(2) 0.061(3) -0.022(2) -0.038(3) 0.011(2)
O7 0.038(3) 0.017(2) 0.046(3) -0.017(2) -0.032(2) 0.0086(19)
O8 0.023(2) 0.0129(19) 0.028(2) -0.0112(18) -0.0148(19) 0.0088(16)
O9 0.050(3) 0.0071(19) 0.024(2) -0.0015(18) -0.023(2) 0.0021(18)
O10 0.083(4) 0.017(2) 0.023(2) -0.005(2) -0.032(3) -0.002(2)
O11 0.062(3) 0.021(2) 0.025(2) -0.017(2) -0.026(2) 0.017(2)
O12 0.078(4) 0.022(2) 0.024(3) -0.014(2) -0.032(3) 0.019(2)
O13 0.039(3) 0.080(4) 0.040(3) -0.037(3) -0.004(3) -0.007(3)
C1 0.019(3) 0.017(3) 0.020(3) -0.003(3) -0.007(2) -0.001(2)
C2 0.017(3) 0.013(3) 0.024(3) -0.010(2) -0.009(2) 0.004(2)
C3 0.019(3) 0.016(3) 0.032(3) -0.014(3) -0.013(3) 0.003(2)
C4 0.021(3) 0.015(3) 0.022(3) -0.010(3) -0.011(2) 0.004(2)
C5 0.014(3) 0.018(3) 0.028(3) -0.011(3) -0.012(2) 0.005(2)
C6 0.020(3) 0.012(3) 0.026(3) -0.009(2) -0.015(3) 0.005(2)
C7 0.019(3) 0.013(3) 0.021(3) -0.011(2) -0.007(2) 0.006(2)
C8 0.031(3) 0.016(3) 0.021(3) -0.011(3) -0.018(3) 0.009(2)
C9 0.018(3) 0.014(3) 0.030(3) -0.011(3) -0.015(3) 0.007(2)
C10 0.025(3) 0.017(3) 0.035(4) -0.013(3) -0.023(3) 0.008(2)
C11 0.024(3) 0.009(3) 0.039(4) -0.011(3) -0.019(3) 0.005(2)
C12 0.026(3) 0.015(3) 0.037(4) -0.015(3) -0.021(3) 0.003(2)
C13 0.019(3) 0.012(3) 0.025(3) -0.007(2) -0.013(3) 0.003(2)
C14 0.023(3) 0.008(2) 0.028(3) -0.008(2) -0.015(3) 0.004(2)
C15 0.028(3) 0.017(3) 0.043(4) -0.016(3) -0.024(3) 0.005(3)
C16 0.018(3) 0.012(3) 0.020(3) -0.005(2) -0.010(2) 0.001(2)
C17 0.022(3) 0.013(3) 0.013(3) -0.005(2) -0.006(2) 0.002(2)
C18 0.035(3) 0.009(3) 0.016(3) -0.004(2) -0.012(3) 0.005(2)
C19 0.043(4) 0.015(3) 0.017(3) -0.010(3) -0.015(3) 0.009(3)
C20 0.042(4) 0.015(3) 0.018(3) -0.009(3) -0.017(3) 0.008(3)
C21 0.061(5) 0.017(3) 0.017(3) -0.009(3) -0.019(3) 0.007(3)
C22 0.057(4) 0.012(3) 0.018(3) -0.009(3) -0.021(3) 0.010(3)
C23 0.054(4) 0.015(3) 0.019(3) -0.011(3) -0.021(3) 0.008(3)
C24 0.046(4) 0.017(3) 0.016(3) -0.010(3) -0.016(3) 0.007(3)

loop_
_atom_type_symbol
_atom_type_description
_atom_type_scat_dispersion_real
_atom_type_scat_dispersion_imag
_atom_type_scat_source
C C 0.0033 0.0016 'International Tables Vol C Tables 4.2.6.8 and 6.1.1.4'
H H 0.0000 0.0000 'International Tables Vol C Tables 4.2.6.8 and 6.1.1.4'
N N 0.0061 0.0033 'International Tables Vol C Tables 4.2.6.8 and 6.1.1.4'
O O 0.0106 0.0060 'International Tables Vol C Tables 4.2.6.8 and 6.1.1.4'
Sm Sm -0.1638 3.4418 'International Tables Vol C Tables 4.2.6.8 and 6.1.1.4'

loop_
_geom_angle_atom_site_label_1
_geom_angle_atom_site_label_2
_geom_angle_atom_site_label_3
_geom_angle
_geom_angle_site_symmetry_1
_geom_angle_site_symmetry_3
_geom_angle_publ_flag
O1 Sm1 O1 180.0 . 2_775 ?
O1 Sm1 O8 78.31(15) . 2_675 ?
O1 Sm1 O8 101.69(15) 2_775 2_675 ?
O1 Sm1 O8 101.69(15) . 1_655 ?
O1 Sm1 O8 78.31(15) 2_775 1_655 ?
O8 Sm1 O8 180.0 2_675 1_655 ?
O1 Sm1 O10 101.05(18) . 2_665 ?
O1 Sm1 O10 78.95(18) 2_775 2_665 ?
O8 Sm1 O10 71.69(14) 2_675 2_665 ?
O8 Sm1 O10 108.31(14) 1_655 2_665 ?
O1 Sm1 O10 78.95(18) . 1_665 ?
O1 Sm1 O10 101.05(18) 2_775 1_665 ?
O8 Sm1 O10 108.31(14) 2_675 1_665 ?
O8 Sm1 O10 71.69(14) 1_655 1_665 ?
O10 Sm1 O10 180.0 2_665 1_665 ?
O1 Sm1 O9 82.08(17) . 2_665 ?
O1 Sm1 O9 97.92(17) 2_775 2_665 ?
O8 Sm1 O9 113.38(13) 2_675 2_665 ?
O8 Sm1 O9 66.62(13) 1_655 2_665 ?
O10 Sm1 O9 50.95(13) 2_665 2_665 ?
O10 Sm1 O9 129.05(13) 1_665 2_665 ?
O1 Sm1 O9 97.92(17) . 1_665 ?
O1 Sm1 O9 82.08(17) 2_775 1_665 ?
O8 Sm1 O9 66.62(13) 2_675 1_665 ?
O8 Sm1 O9 113.38(13) 1_655 1_665 ?
O10 Sm1 O9 129.05(13) 2_665 1_665 ?
O10 Sm1 O9 50.95(13) 1_665 1_665 ?
O9 Sm1 O9 180.0 2_665 1_665 ?
O1 Sm1 C17 91.49(18) . 2_665 ?
O1 Sm1 C17 88.51(18) 2_775 2_665 ?
O8 Sm1 C17 92.10(14) 2_675 2_665 ?
O8 Sm1 C17 87.90(14) 1_655 2_665 ?
O10 Sm1 C17 25.11(14) 2_665 2_665 ?
O10 Sm1 C17 154.89(14) 1_665 2_665 ?
O9 Sm1 C17 25.84(13) 2_665 2_665 ?
O9 Sm1 C17 154.16(13) 1_665 2_665 ?
O1 Sm1 C17 88.51(18) . 1_665 ?
O1 Sm1 C17 91.49(18) 2_775 1_665 ?
O8 Sm1 C17 87.90(14) 2_675 1_665 ?
O8 Sm1 C17 92.10(14) 1_655 1_665 ?
O10 Sm1 C17 154.89(14) 2_665 1_665 ?
O10 Sm1 C17 25.11(14) 1_665 1_665 ?
O9 Sm1 C17 154.16(13) 2_665 1_665 ?
O9 Sm1 C17 25.84(13) 1_665 1_665 ?
C17 Sm1 C17 180.0 2_665 1_665 ?
O1 Sm1 Sm2 74.49(13) . 2_665 ?
O1 Sm1 Sm2 105.51(13) 2_775 2_665 ?
O8 Sm1 Sm2 140.54(9) 2_675 2_665 ?
O8 Sm1 Sm2 39.46(9) 1_655 2_665 ?
O10 Sm1 Sm2 86.02(9) 2_665 2_665 ?
O10 Sm1 Sm2 93.98(9) 1_665 2_665 ?
O9 Sm1 Sm2 35.19(8) 2_665 2_665 ?
O9 Sm1 Sm2 144.81(8) 1_665 2_665 ?
C17 Sm1 Sm2 60.98(10) 2_665 2_665 ?
C17 Sm1 Sm2 119.02(10) 1_665 2_665 ?
O1 Sm1 Sm2 105.51(13) . 1_665 ?
O1 Sm1 Sm2 74.49(13) 2_775 1_665 ?
O8 Sm1 Sm2 39.46(9) 2_675 1_665 ?
O8 Sm1 Sm2 140.54(9) 1_655 1_665 ?
O10 Sm1 Sm2 93.98(9) 2_665 1_665 ?
O10 Sm1 Sm2 86.02(9) 1_665 1_665 ?
O9 Sm1 Sm2 144.81(8) 2_665 1_665 ?
O9 Sm1 Sm2 35.19(8) 1_665 1_665 ?
C17 Sm1 Sm2 119.02(10) 2_665 1_665 ?
C17 Sm1 Sm2 60.98(10) 1_665 1_665 ?
Sm2 Sm1 Sm2 180.0 2_665 1_665 ?
O6 Sm2 O2 72.29(17) . 2_665 ?
O6 Sm2 O4 77.15(14) . 1_545 ?
O2 Sm2 O4 75.28(15) 2_665 1_545 ?
O6 Sm2 O9 141.74(15) . . ?
O2 Sm2 O9 78.55(16) 2_665 . ?
O4 Sm2 O9 71.83(14) 1_545 . ?
O6 Sm2 O13 143.89(17) . . ?
O2 Sm2 O13 138.05(16) 2_665 . ?
O4 Sm2 O13 122.81(18) 1_545 . ?
O9 Sm2 O13 73.66(17) . . ?
O6 Sm2 O11 86.70(16) . 2_556 ?
O2 Sm2 O11 144.14(15) 2_665 2_556 ?
O4 Sm2 O11 71.82(14) 1_545 2_556 ?
O9 Sm2 O11 103.90(14) . 2_556 ?
O13 Sm2 O11 74.09(17) . 2_556 ?
O6 Sm2 O7 86.04(14) . 2_565 ?
O2 Sm2 O7 82.45(15) 2_665 2_565 ?
O4 Sm2 O7 155.28(16) 1_545 2_565 ?
O9 Sm2 O7 114.37(13) . 2_565 ?
O13 Sm2 O7 81.18(18) . 2_565 ?
O11 Sm2 O7 125.69(14) 2_556 2_565 ?
O6 Sm2 O12 72.81(17) . 2_556 ?
O2 Sm2 O12 138.91(16) 2_665 2_556 ?
O4 Sm2 O12 116.75(14) 1_545 2_556 ?
O9 Sm2 O12 141.96(17) . 2_556 ?
O13 Sm2 O12 71.23(18) . 2_556 ?
O11 Sm2 O12 52.38(13) 2_556 2_556 ?
O7 Sm2 O12 74.15(13) 2_565 2_556 ?
O6 Sm2 O8 124.94(14) . 2_565 ?
O2 Sm2 O8 70.88(14) 2_665 2_565 ?
O4 Sm2 O8 128.62(12) 1_545 2_565 ?
O9 Sm2 O8 64.48(12) . 2_565 ?
O13 Sm2 O8 69.00(15) . 2_565 ?
O11 Sm2 O8 143.06(15) 2_556 2_565 ?
O7 Sm2 O8 49.93(11) 2_565 2_565 ?
O12 Sm2 O8 114.24(13) 2_556 2_565 ?
O6 Sm2 C24 77.54(18) . 2_556 ?
O2 Sm2 C24 149.46(18) 2_665 2_556 ?
O4 Sm2 C24 93.71(16) 1_545 2_556 ?
O9 Sm2 C24 125.62(16) . 2_556 ?
O13 Sm2 C24 71.81(18) . 2_556 ?
O11 Sm2 C24 26.10(14) 2_556 2_556 ?
O7 Sm2 C24 100.28(15) 2_565 2_556 ?
O12 Sm2 C24 26.34(15) 2_556 2_556 ?
O8 Sm2 C24 133.42(15) 2_565 2_556 ?
O6 Sm2 C16 106.51(15) . 2_565 ?
O2 Sm2 C16 76.50(15) 2_665 2_565 ?
O4 Sm2 C16 148.79(14) 1_545 2_565 ?
O9 Sm2 C16 89.76(14) . 2_565 ?
O13 Sm2 C16 72.63(18) . 2_565 ?
O11 Sm2 C16 138.53(15) 2_556 2_565 ?
O7 Sm2 C16 24.61(13) 2_565 2_565 ?
O12 Sm2 C16 93.39(14) 2_556 2_565 ?
O8 Sm2 C16 25.36(12) 2_565 2_565 ?
C24 Sm2 C16 117.45(16) 2_556 2_565 ?
O6 Sm2 Sm1 126.50(12) . 1_445 ?
O2 Sm2 Sm1 54.63(11) 2_665 1_445 ?
O4 Sm2 Sm1 94.09(9) 1_545 1_445 ?
O9 Sm2 Sm1 37.62(9) . 1_445 ?
O13 Sm2 Sm1 84.79(12) . 1_445 ?
O11 Sm2 Sm1 140.93(10) 2_556 1_445 ?
O7 Sm2 Sm1 81.37(9) 2_565 1_445 ?
O12 Sm2 Sm1 147.82(11) 2_556 1_445 ?
O8 Sm2 Sm1 34.57(7) 2_565 1_445 ?
C24 Sm2 Sm1 155.87(13) 2_556 1_445 ?
C16 Sm2 Sm1 58.25(10) 2_565 1_445 ?
C1 O1 Sm1 121.9(4) . . ?
C1 O2 Sm2 139.7(4) . 2_665 ?
C8 O3 H3 109.5 . . ?
C8 O4 Sm2 150.1(4) . 1_565 ?
C15 O6 Sm2 141.2(5) . . ?
C16 O7 Sm2 99.2(3) . 2_565 ?
C16 O8 Sm1 149.4(4) . 1_455 ?
C16 O8 Sm2 90.3(3) . 2_565 ?
Sm1 O8 Sm2 105.97(13) 1_455 2_565 ?
C17 O9 Sm2 160.9(4) . . ?
C17 O9 Sm1 91.3(3) . 1_445 ?
Sm2 O9 Sm1 107.18(14) . 1_445 ?
C17 O10 Sm1 97.9(3) . 1_445 ?
C24 O11 Sm2 93.2(3) . 2_556 ?
C24 O12 Sm2 92.5(3) . 2_556 ?
Sm2 O13 H13A 116.4 . . ?
Sm2 O13 H13B 118.7 . . ?
H13A O13 H13B 120.8 . . ?
H15A O15 H15B 121.5 . . ?
O2 C1 O1 123.1(5) . . ?
O2 C1 C2 120.6(5) . . ?
O1 C1 C2 116.3(5) . . ?
C3 C2 C7 120.7(5) . . ?
C3 C2 C1 117.8(5) . . ?
C7 C2 C1 121.0(5) . . ?
C2 C3 C4 119.8(5) . . ?
C2 C3 H3A 120.1 . . ?
C4 C3 H3A 120.1 . . ?
C5 C4 C3 119.7(5) . . ?
C5 C4 C8 119.5(5) . . ?
C3 C4 C8 120.7(5) . . ?
C4 C5 C6 121.4(5) . . ?
C4 C5 H5 119.3 . . ?
C6 C5 H5 119.3 . . ?
C5 C6 C7 118.0(5) . . ?
C5 C6 C9 119.9(5) . . ?
C7 C6 C9 122.0(5) . . ?
C2 C7 C6 120.4(5) . . ?
C2 C7 H7 119.8 . . ?
C6 C7 H7 119.8 . . ?
O4 C8 O3 125.2(5) . . ?
O4 C8 C4 120.0(5) . . ?
O3 C8 C4 114.7(5) . . ?
C14 C9 C10 117.7(5) . . ?
C14 C9 C6 119.1(5) . . ?
C10 C9 C6 123.2(5) . . ?
C11 C10 C9 121.3(5) . . ?
C11 C10 H10 119.3 . . ?
C9 C10 H10 119.3 . . ?
C10 C11 C12 119.6(5) . . ?
C10 C11 C15 122.0(5) . . ?
C12 C11 C15 118.4(5) . . ?
C13 C12 C11 120.8(5) . . ?
C13 C12 H12 119.6 . . ?
C11 C12 H12 119.6 . . ?
C12 C13 C14 119.0(5) . . ?
C12 C13 C16 120.5(5) . . ?
C14 C13 C16 120.5(5) . . ?
C9 C14 C13 121.5(5) . . ?
C9 C14 H14 119.2 . . ?
C13 C14 H14 119.2 . . ?
O6 C15 O5 123.3(5) . . ?
O6 C15 C11 118.6(5) . . ?
O5 C15 C11 118.2(5) . . ?
O7 C16 O8 120.4(5) . . ?
O7 C16 C13 119.6(5) . . ?
O8 C16 C13 119.8(5) . . ?
O7 C16 Sm2 56.2(3) . 2_565 ?
O8 C16 Sm2 64.4(3) . 2_565 ?
C13 C16 Sm2 170.7(4) . 2_565 ?
O10 C17 O9 119.8(5) . . ?
O10 C17 C18 118.9(5) . . ?
O9 C17 C18 121.3(5) . . ?
O10 C17 Sm1 57.0(3) . 1_445 ?
O9 C17 Sm1 62.8(3) . 1_445 ?
C18 C17 Sm1 175.6(4) . 1_445 ?
C19 C18 C23 120.0(5) . . ?
C19 C18 C17 122.3(5) . . ?
C23 C18 C17 117.7(5) . . ?
C18 C19 C20 118.8(5) . . ?
C18 C19 H19 120.6 . . ?
C20 C19 H19 120.6 . . ?
C21 C20 C19 119.8(5) . . ?
C21 C20 C24 119.4(5) . . ?
C19 C20 C24 120.7(5) . . ?
C20 C21 C22 122.4(6) . . ?
C20 C21 H21 118.8 . . ?
C22 C21 H21 118.8 . . ?
C23 C22 C21 116.5(5) . . ?
C23 C22 C22 121.5(6) . 2_546 ?
C21 C22 C22 122.0(7) . 2_546 ?
C22 C23 C18 122.4(5) . . ?
C22 C23 H23 118.8 . . ?
C18 C23 H23 118.8 . . ?
O11 C24 O12 121.7(5) . . ?
O11 C24 C20 120.6(5) . . ?
O12 C24 C20 117.7(5) . . ?
O11 C24 Sm2 60.7(3) . 2_556 ?
O12 C24 Sm2 61.1(3) . 2_556 ?
C20 C24 Sm2 173.8(5) . 2_556 ?
H19A O19 H19B 121.0 . . ?
H20A O20 H20B 121.3 . . ?
N1 C26 H26A 109.9 . . ?
N1 C26 H26B 109.2 . . ?
H26A C26 H26B 109.5 . . ?
N1 C26 H26C 109.4 . . ?
H26A C26 H26C 109.5 . . ?
H26B C26 H26C 109.5 . . ?
C26 N1 C25 116(4) . . ?
C26 N1 H1A 107.8 . . ?
C25 N1 H1A 108.4 . . ?
C26 N1 H1B 108.0 . . ?
C25 N1 H1B 108.6 . . ?
H1A N1 H1B 107.1 . . ?
N1 C25 H25A 108.2 . . ?
N1 C25 H25B 110.9 . . ?
H25A C25 H25B 109.5 . . ?
N1 C25 H25C 109.3 . . ?
H25A C25 H25C 109.5 . . ?
H25B C25 H25C 109.5 . . ?

loop_
_geom_bond_atom_site_label_1
_geom_bond_atom_site_label_2
_geom_bond_distance
_geom_bond_site_symmetry_2
_geom_bond_publ_flag
Sm1 O1 2.320(4) . ?
Sm1 O1 2.320(4) 2_775 ?
Sm1 O8 2.382(4) 2_675 ?
Sm1 O8 2.382(4) 1_655 ?
Sm1 O10 2.455(4) 2_665 ?
Sm1 O10 2.455(4) 1_665 ?
Sm1 O9 2.579(4) 2_665 ?
Sm1 O9 2.579(4) 1_665 ?
Sm1 C17 2.899(5) 2_665 ?
Sm1 C17 2.899(5) 1_665 ?
Sm1 Sm2 4.0367(3) 2_665 ?
Sm1 Sm2 4.0367(3) 1_665 ?
Sm2 O6 2.363(4) . ?
Sm2 O2 2.423(4) 2_665 ?
Sm2 O4 2.424(4) 1_545 ?
Sm2 O9 2.435(4) . ?
Sm2 O13 2.443(5) . ?
Sm2 O11 2.492(4) 2_556 ?
Sm2 O7 2.492(4) 2_565 ?
Sm2 O12 2.501(4) 2_556 ?
Sm2 O8 2.668(4) 2_565 ?
Sm2 C24 2.853(5) 2_556 ?
Sm2 C16 2.960(5) 2_565 ?
Sm2 Sm1 4.0367(3) 1_445 ?
O1 C1 1.250(7) . ?
O2 C1 1.250(7) . ?
O2 Sm2 2.423(4) 2_665 ?
O3 C8 1.302(7) . ?
O3 H3 0.8200 . ?
O4 C8 1.206(7) . ?
O4 Sm2 2.424(4) 1_565 ?
O5 C15 1.265(7) . ?
O6 C15 1.232(7) . ?
O7 C16 1.248(6) . ?
O7 Sm2 2.492(4) 2_565 ?
O8 C16 1.268(6) . ?
O8 Sm1 2.382(4) 1_455 ?
O8 Sm2 2.668(4) 2_565 ?
O9 C17 1.264(7) . ?
O9 Sm1 2.579(4) 1_445 ?
O10 C17 1.242(6) . ?
O10 Sm1 2.455(4) 1_445 ?
O11 C24 1.257(7) . ?
O11 Sm2 2.492(4) 2_556 ?
O12 C24 1.267(7) . ?
O12 Sm2 2.501(4) 2_556 ?
O13 H13A 0.8258 . ?
O13 H13B 0.8201 . ?
O15 H15A 0.8185 . ?
O15 H15B 0.8212 . ?
C1 C2 1.513(8) . ?
C2 C3 1.377(7) . ?
C2 C7 1.395(7) . ?
C3 C4 1.399(8) . ?
C3 H3A 0.9300 . ?
C4 C5 1.382(7) . ?
C4 C8 1.504(7) . ?
C5 C6 1.403(7) . ?
C5 H5 0.9300 . ?
C6 C7 1.403(7) . ?
C6 C9 1.473(7) . ?
C7 H7 0.9300 . ?
C9 C14 1.399(7) . ?
C9 C10 1.400(7) . ?
C10 C11 1.386(7) . ?
C10 H10 0.9300 . ?
C11 C12 1.395(7) . ?
C11 C15 1.502(7) . ?
C12 C13 1.377(7) . ?
C12 H12 0.9300 . ?
C13 C14 1.405(7) . ?
C13 C16 1.491(7) . ?
C14 H14 0.9300 . ?
C16 Sm2 2.960(5) 2_565 ?
C17 C18 1.498(7) . ?
C17 Sm1 2.899(5) 1_445 ?
C18 C19 1.390(7) . ?
C18 C23 1.394(7) . ?
C19 C20 1.397(8) . ?
C19 H19 0.9300 . ?
C20 C21 1.386(8) . ?
C20 C24 1.492(7) . ?
C21 C22 1.402(8) . ?
C21 H21 0.9300 . ?
C22 C23 1.383(8) . ?
C22 C22 1.481(11) 2_546 ?
C23 H23 0.9300 . ?
C24 Sm2 2.853(5) 2_556 ?
O19 H19A 0.8224 . ?
O19 H19B 0.8227 . ?
O20 H20A 0.8259 . ?
O20 H20B 0.8179 . ?
C26 N1 1.465(10) . ?
C26 H26A 0.9600 . ?
C26 H26B 0.9600 . ?
C26 H26C 0.9600 . ?
N1 C25 1.483(10) . ?
N1 H1A 0.8900 . ?
N1 H1B 0.8900 . ?
C25 H25A 0.9600 . ?
C25 H25B 0.9600 . ?
C25 H25C 0.9600 . ?

loop_
_geom_hbond_atom_site_label_D
_geom_hbond_atom_site_label_H
_geom_hbond_atom_site_label_A
_geom_hbond_distance_DH
_geom_hbond_distance_HA
_geom_hbond_distance_DA
_geom_hbond_angle_DHA
_geom_hbond_site_symmetry_A
N1 H1B O12 0.89 2.22 3.01(3) 147.3 2_656
C26 H26B O7 0.96 2.66 3.27(2) 121.9 1_655
C26 H26A O2 0.96 2.65 3.47(2) 143.1 .
O20 H20A O15 0.83 2.49 3.10(4) 131.5 1_565
O19 H19B O20 0.82 2.62 3.12(5) 120.3 .
O15 H15B O20 0.82 2.57 3.10(4) 122.9 1_545
O13 H13B O20 0.82 1.79 2.43(4) 133.3 1_445
O13 H13A O15 0.83 1.83 2.618(16) 160.5 1_455
O3 H3 O6 0.82 2.57 3.272(6) 143.9 1_565
O3 H3 O5 0.82 1.72 2.503(6) 158.3 1_565
O3 H3 O5 0.82 1.72 2.503(6) 158.3 1_565
O3 H3 O6 0.82 2.57 3.272(6) 143.9 1_565
O13 H13A O15 0.83 1.83 2.618(16) 160.5 1_455
O13 H13B O20 0.82 1.79 2.43(4) 133.3 1_445
O15 H15B O20 0.82 2.57 3.10(4) 122.9 1_545
O19 H19B O20 0.82 2.62 3.12(5) 120.3 .
O20 H20A O15 0.83 2.49 3.10(4) 131.5 1_565
C26 H26A O2 0.96 2.65 3.47(2) 143.1 .
C26 H26B O7 0.96 2.66 3.27(2) 121.9 1_655
N1 H1B O12 0.89 2.22 3.01(3) 147.3 2_656
